data_4024360
loop_
_publ_author_name
'Alexander O. Terent'ev'
'Maxim M. Platonov'
'Anna I. Tursina'
'Vladimir V. Chernyshev'
'Gennady I. Nikishin'

_publ_contact_author V.V.Chernyshev
_publ_contact_author_address
;
      Department of Chemistry 
      Moscow State University
      119991 Moscow
      Russia
;
_publ_contact_author_email vladimir@struct.chem.msu.ru
_publ_contact_author_fax '+ 7-095-9390898'
_publ_contact_author_name 'Dr. Vladimir V. Chernyshev'
_publ_contact_author_phone '+ 7-095-9393654'
_publ_section_title
;
Ring Contraction of 1,2,4,5,7,8-Hexaoxa-3-silonanes by Selective Reduction
of COOSi Fragments. Synthesis of New Silicon-Containing Rings,
1,3,5,6-Tetraoxa-2-silepanes
;
_journal_name_full 'Journal of Organic Chemistry'
_journal_page_first 1917
_journal_page_last 1922
_journal_paper_doi 10.1021/jo8023957
_journal_volume 74
_journal_year 2009
_chemical_formula_moiety 'C26 H50 O4 Si'
_chemical_formula_sum 'C26 H50 O4 Si'
_chemical_formula_weight 454.75
_chemical_name_systematic
; 
28,28-dimethyl-13,14,27,29-tetraoxa-28-siladispiro[11.2.11.3]nonacosane
;
_space_group_IT_number 14
_symmetry_cell_setting monoclinic
_symmetry_space_group_name_Hall '-P 2ybc'
_symmetry_space_group_name_H-M 'P 1 21/c 1'
_atom_sites_solution_hydrogens geom
_atom_sites_solution_primary direct
_atom_sites_solution_secondary difmap
_audit_creation_method SHELXL-97
_cell_angle_alpha 90.00
_cell_angle_beta 93.844(2)
_cell_angle_gamma 90.00
_cell_formula_units_Z 8
_cell_length_a 8.432(2)
_cell_length_b 20.859(3)
_cell_length_c 31.946(5)
_cell_measurement_reflns_used 25
_cell_measurement_temperature 294(2)
_cell_measurement_theta_max 29.89
_cell_measurement_theta_min 23.45
_cell_volume 5606.1(18)
_computing_cell_refinement 'CAD4 Express (Enraf Nonius, 1994)'
_computing_data_collection 'CAD4 Express (Enraf Nonius, 1994)'
_computing_data_reduction 'XCAD4 (Harms & Wocadlo, 1995)'
_computing_structure_refinement 'SHELXL97 (Sheldrick, 1997)'
_computing_structure_solution 'SHELXS97 (Sheldrick, 1997)'
_diffrn_ambient_temperature 294(2)
_diffrn_detector 'scintillation LiI'
_diffrn_detector_dtime 1.195
_diffrn_measured_fraction_theta_full 0.993
_diffrn_measured_fraction_theta_max 0.993
_diffrn_measurement_device '\k-geometry diffractometer'
_diffrn_measurement_device_type 'Enraf Nonius CAD4'
_diffrn_measurement_method 'non-profiled omega scans'
_diffrn_radiation_monochromator graphite
_diffrn_radiation_probe x-ray
_diffrn_radiation_source 'fine-focus sealed tube'
_diffrn_radiation_type CuK\a
_diffrn_radiation_wavelength 1.54184
_diffrn_reflns_av_R_equivalents 0.1047
_diffrn_reflns_av_sigmaI/netI 0.3988
_diffrn_reflns_limit_h_max 9
_diffrn_reflns_limit_h_min 0
_diffrn_reflns_limit_k_max 22
_diffrn_reflns_limit_k_min 0
_diffrn_reflns_limit_l_max 34
_diffrn_reflns_limit_l_min -34
_diffrn_reflns_number 8159
_diffrn_reflns_theta_full 57.16
_diffrn_reflns_theta_max 57.16
_diffrn_reflns_theta_min 2.53
_diffrn_source 'Enraf Nonius FR590'
_diffrn_standards_decay_% 5
_diffrn_standards_interval_time 120
_diffrn_standards_number 2
_exptl_absorpt_coefficient_mu 0.936
_exptl_absorpt_correction_T_max 0.985
_exptl_absorpt_correction_T_min 0.899
_exptl_absorpt_correction_type psi-scan
_exptl_absorpt_process_details
;
North A.C.T., Phillips D.C. & Mathews F.S. (1968) Acta. Cryst. A24, 351
Number of psi-scan sets used was   4
Theta correction was applied.
Averaged transmission function was used.
No Fourier smoothing was applied.
;
_exptl_crystal_colour colourless
_exptl_crystal_density_diffrn 1.078
_exptl_crystal_density_method 'not measured'
_exptl_crystal_description plate
_exptl_crystal_F_000 2016
_exptl_crystal_size_max 0.15
_exptl_crystal_size_mid 0.10
_exptl_crystal_size_min 0.04
_refine_diff_density_max 0.357
_refine_diff_density_min -0.293
_refine_diff_density_rms 0.056
_refine_ls_extinction_method none
_refine_ls_goodness_of_fit_ref 0.894
_refine_ls_hydrogen_treatment constr
_refine_ls_matrix_type full
_refine_ls_number_parameters 559
_refine_ls_number_reflns 7551
_refine_ls_number_restraints 61
_refine_ls_restrained_S_all 0.870
_refine_ls_R_factor_all 0.3184
_refine_ls_R_factor_gt 0.0844
_refine_ls_shift/su_max 0.000
_refine_ls_shift/su_mean 0.000
_refine_ls_structure_factor_coef Fsqd
_refine_ls_weighting_details 'calc w=1/[\s^2^(Fo^2^)+(0.0980P)^2^] where P=(Fo^2^+2Fc^2^)/3'
_refine_ls_weighting_scheme calc
_refine_ls_wR_factor_gt 0.1809
_refine_ls_wR_factor_ref 0.2572
_reflns_number_gt 1794
_reflns_number_total 7551
_reflns_threshold_expression >2sigma(I)
_cod_data_source_file jo8023957_si_002_1.cif
_cod_data_source_block ioh26mono
_cod_original_sg_symbol_H-M 'P 21/c'
_cod_database_code 4024360

loop_
_symmetry_equiv_pos_as_xyz
'x, y, z'
'-x, y+1/2, -z+1/2'
'-x, -y, -z'
'x, -y-1/2, z-1/2'

loop_
_atom_site_label
_atom_site_type_symbol
_atom_site_fract_x
_atom_site_fract_y
_atom_site_fract_z
_atom_site_U_iso_or_equiv
_atom_site_adp_type
_atom_site_occupancy
_atom_site_symmetry_multiplicity
_atom_site_calc_flag
_atom_site_refinement_flags
_atom_site_disorder_assembly
_atom_site_disorder_group
Si1A Si 0.0030(6) 0.8890(2) 0.04051(13) 0.0804(16) Uani 1 1 d D . .
O1A O 0.1231(10) 0.8876(4) 0.0014(3) 0.077(3) Uani 1 1 d D . .
O2A O -0.0410(11) 0.8154(4) 0.0539(2) 0.073(3) Uani 1 1 d D . .
O3A O -0.1106(11) 0.7913(4) -0.0160(2) 0.059(3) Uani 1 1 d D . .
O4A O 0.0570(13) 0.7868(5) -0.0264(2) 0.059(3) Uani 1 1 d D . .
C1A C -0.1161(18) 0.7692(6) 0.0262(3) 0.085(5) Uani 1 1 d D . .
C2A C -0.2964(17) 0.7709(6) 0.0311(4) 0.057(4) Uani 1 1 d D . .
H2A1 H -0.3369 0.8120 0.0210 0.068 Uiso 1 1 calc . . .
H2A2 H -0.3462 0.7380 0.0132 0.068 Uiso 1 1 calc . . .
C3A C -0.348(2) 0.7610(8) 0.0756(4) 0.092(6) Uani 1 1 d D . .
H3A1 H -0.2808 0.7284 0.0894 0.111 Uiso 1 1 calc . . .
H3A2 H -0.3311 0.8006 0.0912 0.111 Uiso 1 1 calc . . .
C4A C -0.5206(18) 0.7410(8) 0.0774(5) 0.083(6) Uani 1 1 d D . .
H4A1 H -0.5531 0.7459 0.1057 0.100 Uiso 1 1 calc . . .
H4A2 H -0.5875 0.7683 0.0591 0.100 Uiso 1 1 calc . . .
C5A C -0.5406(18) 0.6718(8) 0.0637(4) 0.081(5) Uani 1 1 d D . .
H5A1 H -0.6536 0.6625 0.0615 0.097 Uiso 1 1 calc . . .
H5A2 H -0.5039 0.6684 0.0356 0.097 Uiso 1 1 calc . . .
C6A C -0.460(2) 0.6195(8) 0.0899(4) 0.098(6) Uani 1 1 d D . .
H6A1 H -0.5180 0.6132 0.1148 0.118 Uiso 1 1 calc . . .
H6A2 H -0.3536 0.6336 0.0991 0.118 Uiso 1 1 calc . . .
C7A C -0.4479(19) 0.5559(7) 0.0678(5) 0.095(6) Uani 1 1 d D . .
H7A1 H -0.5522 0.5443 0.0554 0.114 Uiso 1 1 calc . . .
H7A2 H -0.4161 0.5233 0.0883 0.114 Uiso 1 1 calc . . .
C8A C -0.330(2) 0.5559(7) 0.0334(4) 0.098(7) Uani 1 1 d D . .
H8A1 H -0.3438 0.5164 0.0176 0.117 Uiso 1 1 calc . . .
H8A2 H -0.3574 0.5909 0.0143 0.117 Uiso 1 1 calc . . .
C9A C -0.157(2) 0.5621(8) 0.0477(5) 0.092(6) Uani 1 1 d D . .
H9A1 H -0.1174 0.5204 0.0571 0.110 Uiso 1 1 calc . . .
H9A2 H -0.1469 0.5908 0.0716 0.110 Uiso 1 1 calc . . .
C10A C -0.052(2) 0.5868(7) 0.0145(5) 0.096(6) Uani 1 1 d D . .
H10A H 0.0581 0.5834 0.0252 0.115 Uiso 1 1 calc . . .
H10B H -0.0658 0.5592 -0.0099 0.115 Uiso 1 1 calc . . .
C11A C -0.0831(18) 0.6552(7) 0.0006(4) 0.073(5) Uani 1 1 d D . .
H11A H -0.1952 0.6595 -0.0079 0.088 Uiso 1 1 calc . . .
H11B H -0.0242 0.6635 -0.0239 0.088 Uiso 1 1 calc . . .
C12A C -0.0393(18) 0.7058(6) 0.0332(4) 0.068(5) Uani 1 1 d D . .
H12A H -0.0662 0.6898 0.0603 0.081 Uiso 1 1 calc . . .
H12B H 0.0750 0.7118 0.0344 0.081 Uiso 1 1 calc . . .
C13A C 0.1091(17) 0.8493(7) -0.0355(4) 0.058(4) Uani 1 1 d D . .
C14A C 0.0083(16) 0.8828(6) -0.0697(3) 0.063(5) Uani 1 1 d D . .
H14A H 0.0642 0.9208 -0.0781 0.075 Uiso 1 1 calc . . .
H14B H -0.0897 0.8967 -0.0583 0.075 Uiso 1 1 calc . . .
C15A C -0.0333(18) 0.8415(6) -0.1088(3) 0.082(5) Uani 1 1 d D . .
H15A H 0.0587 0.8161 -0.1149 0.099 Uiso 1 1 calc . . .
H15B H -0.1183 0.8122 -0.1029 0.099 Uiso 1 1 calc . . .
C16A C -0.0851(17) 0.8816(7) -0.1474(4) 0.085(5) Uani 1 1 d D . .
H16A H -0.1385 0.8544 -0.1686 0.102 Uiso 1 1 calc . . .
H16B H -0.1593 0.9144 -0.1397 0.102 Uiso 1 1 calc . . .
C17A C 0.0572(18) 0.9125(8) -0.1650(4) 0.092(6) Uani 1 1 d D . .
H17A H 0.0176 0.9445 -0.1851 0.110 Uiso 1 1 calc . . .
H17B H 0.1136 0.9355 -0.1421 0.110 Uiso 1 1 calc . . .
C18A C 0.178(2) 0.8729(8) -0.1859(4) 0.098(6) Uani 1 1 d D . .
H18A H 0.1884 0.8331 -0.1703 0.117 Uiso 1 1 calc . . .
H18B H 0.1304 0.8621 -0.2135 0.117 Uiso 1 1 calc . . .
C19A C 0.342(2) 0.8959(8) -0.1920(5) 0.099(6) Uani 1 1 d D . .
H19A H 0.3355 0.9312 -0.2118 0.119 Uiso 1 1 calc . . .
H19B H 0.4000 0.8615 -0.2046 0.119 Uiso 1 1 calc . . .
C20A C 0.438(2) 0.9179(7) -0.1527(5) 0.108(6) Uani 1 1 d D . .
H20A H 0.3754 0.9479 -0.1374 0.129 Uiso 1 1 calc . . .
H20B H 0.5330 0.9398 -0.1605 0.129 Uiso 1 1 calc . . .
C21A C 0.4839(18) 0.8608(7) -0.1247(4) 0.081(5) Uani 1 1 d D . .
H21A H 0.5747 0.8395 -0.1357 0.098 Uiso 1 1 calc . . .
H21B H 0.3965 0.8305 -0.1259 0.098 Uiso 1 1 calc . . .
C22A C 0.5256(18) 0.8790(7) -0.0788(4) 0.092(6) Uani 1 1 d D . .
H22A H 0.5831 0.8438 -0.0649 0.110 Uiso 1 1 calc . . .
H22B H 0.5952 0.9160 -0.0779 0.110 Uiso 1 1 calc . . .
C23A C 0.3795(19) 0.8943(8) -0.0550(4) 0.092(6) Uani 1 1 d D . .
H23A H 0.4134 0.9145 -0.0286 0.111 Uiso 1 1 calc . . .
H23B H 0.3136 0.9247 -0.0712 0.111 Uiso 1 1 calc . . .
C24A C 0.2812(19) 0.8357(7) -0.0463(4) 0.078(5) Uani 1 1 d D . .
H24A H 0.3343 0.8122 -0.0232 0.093 Uiso 1 1 calc . . .
H24B H 0.2782 0.8081 -0.0708 0.093 Uiso 1 1 calc . . .
C25A C 0.1213(18) 0.9225(7) 0.0857(4) 0.107(6) Uani 1 1 d D . .
H25A H 0.1475 0.9663 0.0801 0.161 Uiso 1 1 calc . . .
H25B H 0.2172 0.8981 0.0906 0.161 Uiso 1 1 calc . . .
H25C H 0.0609 0.9207 0.1101 0.161 Uiso 1 1 calc . . .
C26A C -0.1813(16) 0.9348(8) 0.0282(4) 0.094(6) Uani 1 1 d D . .
H26A H -0.1552 0.9779 0.0208 0.15 Uiso 1 1 calc . . .
H26B H -0.2436 0.9353 0.0523 0.15 Uiso 1 1 calc . . .
H26C H -0.2412 0.9149 0.0051 0.15 Uiso 1 1 calc . . .
Si1B Si -0.3681(7) 0.6412(2) -0.29728(13) 0.0874(19) Uani 1 1 d D . .
O1B O -0.4882(11) 0.6465(4) -0.2582(3) 0.080(3) Uani 1 1 d D . .
O2B O -0.3180(11) 0.7126(4) -0.3123(2) 0.065(3) Uani 1 1 d D . .
O3B O -0.2447(11) 0.7402(4) -0.2417(2) 0.056(3) Uani 1 1 d D . .
O4B O -0.4134(12) 0.7465(4) -0.2321(2) 0.058(3) Uani 1 1 d D . .
C1B C -0.2340(17) 0.7565(7) -0.2855(3) 0.058(5) Uani 1 1 d D . .
C2B C -0.0544(16) 0.7558(6) -0.2893(4) 0.062(4) Uani 1 1 d D . .
H2B1 H -0.0121 0.7159 -0.2776 0.074 Uiso 1 1 calc . . .
H2B2 H -0.0073 0.7905 -0.2725 0.074 Uiso 1 1 calc . . .
C3B C -0.003(2) 0.7624(8) -0.3345(4) 0.094(6) Uani 1 1 d D . .
H3B1 H -0.0237 0.7223 -0.3493 0.115 Uiso 1 1 calc . . .
H3B2 H -0.0674 0.7954 -0.3489 0.115 Uiso 1 1 calc . . .
C4B C 0.172(2) 0.7796(10) -0.3365(5) 0.092(7) Uani 1 1 d D . .
H4B1 H 0.2032 0.7745 -0.3650 0.110 Uiso 1 1 calc . . .
H4B2 H 0.2365 0.7512 -0.3184 0.110 Uiso 1 1 calc . . .
C5B C 0.199(2) 0.8495(10) -0.3223(5) 0.117(7) Uani 1 1 d D . .
H5B1 H 0.1559 0.8551 -0.2951 0.141 Uiso 1 1 calc . . .
H5B2 H 0.3126 0.8574 -0.3188 0.141 Uiso 1 1 calc . . .
C6B C 0.125(2) 0.8991(10) -0.3523(5) 0.120(7) Uani 1 1 d D . .
H6B1 H 0.1883 0.9021 -0.3765 0.144 Uiso 1 1 calc . . .
H6B2 H 0.0196 0.8845 -0.3622 0.144 Uiso 1 1 calc . . .
C7B C 0.111(2) 0.9654(10) -0.3334(6) 0.134(8) Uani 1 1 d D . .
H7B1 H 0.2138 0.9784 -0.3210 0.161 Uiso 1 1 calc . . .
H7B2 H 0.0797 0.9956 -0.3555 0.161 Uiso 1 1 calc . . .
C8B C -0.009(2) 0.9678(8) -0.3004(5) 0.102(6) Uani 1 1 d D . .
H8B1 H 0.0024 1.0086 -0.2860 0.123 Uiso 1 1 calc . . .
H8B2 H 0.0175 0.9345 -0.2799 0.123 Uiso 1 1 calc . . .
C9B C -0.182(2) 0.9598(7) -0.3158(4) 0.090(6) Uani 1 1 d D . .
H9B1 H -0.1894 0.9266 -0.3371 0.108 Uiso 1 1 calc . . .
H9B2 H -0.2189 0.9995 -0.3290 0.108 Uiso 1 1 calc . . .
C10B C -0.2941(19) 0.9425(7) -0.2818(5) 0.094(6) Uani 1 1 d D . .
H10C H -0.4030 0.9460 -0.2935 0.113 Uiso 1 1 calc . . .
H10D H -0.2797 0.9732 -0.2591 0.113 Uiso 1 1 calc . . .
C11B C -0.268(2) 0.8747(7) -0.2639(4) 0.091(6) Uani 1 1 d D . .
H11C H -0.1573 0.8706 -0.2537 0.110 Uiso 1 1 calc . . .
H11D H -0.3320 0.8696 -0.2401 0.110 Uiso 1 1 calc . . .
C12B C -0.3074(17) 0.8207(7) -0.2947(4) 0.064(5) Uani 1 1 d D . .
H12C H -0.4219 0.8152 -0.2968 0.077 Uiso 1 1 calc . . .
H12D H -0.2768 0.8342 -0.3221 0.077 Uiso 1 1 calc . . .
C13B C -0.469(2) 0.6855(7) -0.2219(4) 0.076(6) Uani 1 1 d D . .
C14B C -0.639(2) 0.7000(7) -0.2105(4) 0.078(5) Uani 1 1 d D . .
H14C H -0.6322 0.7283 -0.1864 0.094 Uiso 1 1 calc . . .
H14D H -0.6909 0.7238 -0.2337 0.094 Uiso 1 1 calc . . .
C15B C -0.745(2) 0.6452(8) -0.2009(4) 0.088(6) Uani 1 1 d D . .
H15C H -0.6813 0.6139 -0.1848 0.106 Uiso 1 1 calc . . .
H15D H -0.7810 0.6251 -0.2271 0.106 Uiso 1 1 calc . . .
C16B C -0.8901(17) 0.6606(8) -0.1769(4) 0.090(6) Uani 1 1 d D . .
H16C H -0.9608 0.6239 -0.1775 0.108 Uiso 1 1 calc . . .
H16D H -0.9472 0.6965 -0.1900 0.108 Uiso 1 1 calc . . .
C17B C -0.8374(17) 0.6775(7) -0.1309(4) 0.075(5) Uani 1 1 d D . .
H17C H -0.7490 0.7073 -0.1309 0.090 Uiso 1 1 calc . . .
H17D H -0.9244 0.6992 -0.1184 0.090 Uiso 1 1 calc . . .
C18B C -0.7873(17) 0.6199(6) -0.1038(4) 0.081(5) Uani 1 1 d D . .
H18C H -0.7272 0.5905 -0.1201 0.097 Uiso 1 1 calc . . .
H18D H -0.8815 0.5977 -0.0957 0.097 Uiso 1 1 calc . . .
C19B C -0.686(2) 0.6395(7) -0.0644(4) 0.091(6) Uani 1 1 d D . .
H19C H -0.7436 0.6717 -0.0495 0.110 Uiso 1 1 calc . . .
H19D H -0.6724 0.6025 -0.0461 0.110 Uiso 1 1 calc . . .
C20B C -0.524(2) 0.6658(8) -0.0726(4) 0.094(7) Uani 1 1 d D . .
H20C H -0.5395 0.7034 -0.0903 0.113 Uiso 1 1 calc . . .
H20D H -0.4738 0.6801 -0.0460 0.113 Uiso 1 1 calc . . .
C21B C -0.4113(18) 0.6223(7) -0.0925(4) 0.071(5) Uani 1 1 d D . .
H21C H -0.4701 0.5986 -0.1146 0.085 Uiso 1 1 calc . . .
H21D H -0.3715 0.5915 -0.0717 0.085 Uiso 1 1 calc . . .
C22B C -0.2705(17) 0.6535(7) -0.1111(4) 0.080(5) Uani 1 1 d D . .
H22C H -0.1950 0.6206 -0.1178 0.095 Uiso 1 1 calc . . .
H22D H -0.2183 0.6817 -0.0903 0.095 Uiso 1 1 calc . . .
C23B C -0.3163(16) 0.6921(6) -0.1507(4) 0.072(5) Uani 1 1 d D . .
H23C H -0.4038 0.7204 -0.1452 0.087 Uiso 1 1 calc . . .
H23D H -0.2268 0.7187 -0.1573 0.087 Uiso 1 1 calc . . .
C24B C -0.3648(15) 0.6507(7) -0.1886(4) 0.068(4) Uani 1 1 d D . .
H24C H -0.2698 0.6357 -0.2011 0.081 Uiso 1 1 calc . . .
H24D H -0.4213 0.6133 -0.1793 0.081 Uiso 1 1 calc . . .
C25B C -0.199(2) 0.5887(7) -0.2836(5) 0.117(8) Uani 1 1 d D . .
H25D H -0.2372 0.5476 -0.2752 0.181 Uiso 1 1 calc . . .
H25E H -0.1346 0.6073 -0.2609 0.181 Uiso 1 1 calc . . .
H25F H -0.1372 0.5837 -0.3075 0.181 Uiso 1 1 calc . . .
C26B C -0.4989(19) 0.6080(7) -0.3408(4) 0.089(6) Uani 1 1 d D . .
H26D H -0.5315 0.5655 -0.3337 0.134 Uiso 1 1 calc . . .
H26E H -0.4421 0.6065 -0.3658 0.134 Uiso 1 1 calc . . .
H26F H -0.5908 0.6348 -0.3455 0.134 Uiso 1 1 calc . . .

loop_
_atom_site_aniso_label
_atom_site_aniso_U_11
_atom_site_aniso_U_22
_atom_site_aniso_U_33
_atom_site_aniso_U_23
_atom_site_aniso_U_13
_atom_site_aniso_U_12
Si1A 0.087(4) 0.096(4) 0.056(3) -0.009(3) -0.015(3) 0.002(4)
O1A 0.078(9) 0.095(8) 0.058(6) -0.016(6) 0.012(6) -0.016(7)
O2A 0.114(10) 0.064(7) 0.042(6) -0.005(5) 0.004(6) 0.006(7)
O3A 0.048(8) 0.086(7) 0.042(6) -0.010(5) 0.001(5) -0.006(7)
O4A 0.071(10) 0.061(7) 0.046(6) 0.020(5) 0.021(6) 0.008(8)
C1A 0.109(18) 0.082(13) 0.064(9) 0.002(8) 0.008(10) -0.015(13)
C2A 0.060(13) 0.061(11) 0.052(9) 0.009(7) 0.013(9) -0.013(10)
C3A 0.110(17) 0.125(15) 0.046(10) -0.032(9) 0.037(11) -0.035(14)
C4A 0.060(14) 0.095(14) 0.100(12) 0.018(10) 0.046(11) 0.022(14)
C5A 0.056(13) 0.093(13) 0.094(12) 0.043(11) 0.023(10) 0.004(12)
C6A 0.131(18) 0.114(15) 0.051(10) 0.021(10) 0.010(11) -0.019(15)
C7A 0.100(16) 0.103(14) 0.078(12) 0.020(11) -0.019(12) -0.026(14)
C8A 0.17(2) 0.062(12) 0.071(12) -0.009(9) 0.036(14) 0.001(15)
C9A 0.091(17) 0.079(13) 0.103(14) -0.022(11) -0.018(13) 0.010(14)
C10A 0.107(17) 0.111(15) 0.076(11) 0.003(10) 0.053(11) -0.006(14)
C11A 0.098(15) 0.079(12) 0.044(9) 0.001(9) 0.016(9) -0.022(12)
C12A 0.105(16) 0.051(10) 0.046(9) 0.012(8) -0.012(9) -0.017(11)
C13A 0.033(13) 0.073(13) 0.068(11) 0.009(10) -0.006(10) 0.023(12)
C14A 0.072(13) 0.083(11) 0.034(8) 0.022(8) 0.018(8) 0.017(10)
C15A 0.107(15) 0.107(13) 0.034(9) -0.001(8) 0.011(9) -0.007(11)
C16A 0.043(12) 0.164(16) 0.049(10) 0.010(10) 0.009(9) -0.004(12)
C17A 0.058(14) 0.155(17) 0.062(11) 0.049(11) 0.003(10) 0.019(13)
C18A 0.081(16) 0.149(18) 0.062(11) 0.019(10) -0.006(11) 0.030(16)
C19A 0.049(14) 0.168(18) 0.082(13) 0.032(12) 0.027(11) -0.001(14)
C20A 0.091(17) 0.109(15) 0.121(15) 0.017(13) -0.011(13) -0.022(13)
C21A 0.059(13) 0.108(14) 0.082(12) -0.011(10) 0.032(10) 0.000(12)
C22A 0.070(15) 0.119(15) 0.088(13) -0.005(11) 0.011(12) 0.009(12)
C23A 0.086(15) 0.128(15) 0.067(10) 0.022(10) 0.039(11) 0.012(14)
C24A 0.071(15) 0.099(14) 0.066(10) 0.011(9) 0.022(10) -0.001(13)
C25A 0.121(16) 0.128(15) 0.068(10) -0.015(9) -0.027(10) -0.014(13)
C26A 0.073(14) 0.134(18) 0.076(11) -0.012(11) 0.013(10) -0.012(14)
Si1B 0.138(6) 0.070(4) 0.052(3) 0.001(3) -0.009(3) 0.002(4)
O1B 0.088(9) 0.104(8) 0.048(6) -0.009(6) 0.008(6) -0.008(7)
O2B 0.093(9) 0.074(7) 0.024(5) 0.000(5) -0.015(5) 0.002(7)
O3B 0.039(8) 0.079(7) 0.052(6) 0.019(5) 0.009(5) -0.002(6)
O4B 0.064(9) 0.054(7) 0.055(6) 0.011(5) -0.001(6) 0.011(7)
C1B 0.073(15) 0.078(13) 0.054(9) 0.012(8) 0.006(9) -0.014(13)
C2B 0.034(11) 0.082(11) 0.070(10) 0.016(8) 0.010(9) -0.008(10)
C3B 0.090(16) 0.121(17) 0.071(9) -0.011(9) 0.013(10) -0.012(15)
C4B 0.074(17) 0.13(2) 0.075(12) 0.014(13) 0.021(12) 0.019(18)
C5B 0.084(16) 0.170(19) 0.098(14) 0.060(15) 0.010(12) -0.002(17)
C6B 0.102(18) 0.167(19) 0.095(14) 0.035(15) 0.032(12) 0.024(18)
C7B 0.12(2) 0.17(2) 0.106(16) 0.038(15) 0.022(14) -0.028(19)
C8B 0.101(18) 0.102(14) 0.097(14) -0.002(11) -0.044(13) -0.002(14)
C9B 0.137(19) 0.065(11) 0.063(11) 0.016(9) -0.035(13) 0.000(13)
C10B 0.100(16) 0.103(15) 0.082(11) -0.021(11) 0.027(11) -0.008(14)
C11B 0.121(18) 0.083(13) 0.071(11) 0.005(10) 0.016(11) 0.009(13)
C12B 0.063(13) 0.078(12) 0.056(10) 0.013(9) 0.024(9) -0.007(12)
C13B 0.106(19) 0.074(14) 0.049(11) 0.005(10) 0.007(12) 0.017(14)
C14B 0.087(16) 0.098(14) 0.051(10) 0.022(9) 0.011(10) 0.017(14)
C15B 0.099(17) 0.105(14) 0.060(11) 0.011(10) 0.006(11) -0.006(14)
C16B 0.033(12) 0.160(17) 0.079(12) 0.009(11) 0.008(10) -0.003(12)
C17B 0.064(13) 0.083(13) 0.083(12) 0.000(10) 0.035(11) 0.004(11)
C18B 0.098(15) 0.070(12) 0.072(11) 0.019(10) -0.005(11) -0.032(11)
C19B 0.118(18) 0.097(13) 0.058(11) 0.011(9) 0.001(12) 0.005(13)
C20B 0.107(18) 0.143(18) 0.035(9) 0.003(9) 0.027(11) -0.004(16)
C21B 0.067(14) 0.087(13) 0.058(10) 0.015(9) -0.009(9) -0.026(12)
C22B 0.054(14) 0.143(15) 0.043(10) 0.000(9) 0.014(9) -0.014(11)
C23B 0.073(13) 0.097(12) 0.047(9) 0.016(9) 0.003(9) -0.010(11)
C24B 0.033(11) 0.112(12) 0.059(10) -0.001(10) 0.006(8) 0.025(10)
C25B 0.15(2) 0.095(13) 0.110(14) 0.012(10) 0.020(15) 0.023(15)
C26B 0.106(19) 0.088(11) 0.069(9) -0.010(8) -0.011(11) -0.009(13)

loop_
_atom_type_symbol
_atom_type_description
_atom_type_scat_dispersion_real
_atom_type_scat_dispersion_imag
_atom_type_scat_source
C C 0.0181 0.0091 'International Tables Vol C Tables 4.2.6.8 and 6.1.1.4'
H H 0.0000 0.0000 'International Tables Vol C Tables 4.2.6.8 and 6.1.1.4'
O O 0.0492 0.0322 'International Tables Vol C Tables 4.2.6.8 and 6.1.1.4'
Si Si 0.2541 0.3302 'International Tables Vol C Tables 4.2.6.8 and 6.1.1.4'

loop_
_geom_angle_atom_site_label_1
_geom_angle_atom_site_label_2
_geom_angle_atom_site_label_3
_geom_angle
_geom_angle_site_symmetry_1
_geom_angle_site_symmetry_3
_geom_angle_publ_flag
O2A Si1A O1A 109.8(5) . . ?
O2A Si1A C25A 105.7(6) . . ?
O1A Si1A C25A 105.8(6) . . ?
O2A Si1A C26A 109.7(7) . . ?
O1A Si1A C26A 113.4(6) . . ?
C25A Si1A C26A 112.1(7) . . ?
C13A O1A Si1A 127.9(9) . . ?
C1A O2A Si1A 124.7(7) . . ?
C1A O3A O4A 106.4(9) . . ?
C13A O4A O3A 107.7(10) . . ?
O2A C1A O3A 109.0(9) . . ?
O2A C1A C12A 109.8(11) . . ?
O3A C1A C12A 112.8(10) . . ?
O2A C1A C2A 108.7(11) . . ?
O3A C1A C2A 100.6(11) . . ?
C12A C1A C2A 115.5(12) . . ?
C3A C2A C1A 115.8(11) . . ?
C3A C2A H2A1 108.3 . . ?
C1A C2A H2A1 108.3 . . ?
C3A C2A H2A2 108.3 . . ?
C1A C2A H2A2 108.3 . . ?
H2A1 C2A H2A2 107.4 . . ?
C4A C3A C2A 113.8(12) . . ?
C4A C3A H3A1 108.8 . . ?
C2A C3A H3A1 108.8 . . ?
C4A C3A H3A2 108.8 . . ?
C2A C3A H3A2 108.8 . . ?
H3A1 C3A H3A2 107.7 . . ?
C5A C4A C3A 109.9(14) . . ?
C5A C4A H4A1 109.7 . . ?
C3A C4A H4A1 109.7 . . ?
C5A C4A H4A2 109.7 . . ?
C3A C4A H4A2 109.7 . . ?
H4A1 C4A H4A2 108.2 . . ?
C6A C5A C4A 119.4(13) . . ?
C6A C5A H5A1 107.5 . . ?
C4A C5A H5A1 107.5 . . ?
C6A C5A H5A2 107.5 . . ?
C4A C5A H5A2 107.5 . . ?
H5A1 C5A H5A2 107.0 . . ?
C5A C6A C7A 114.6(13) . . ?
C5A C6A H6A1 108.6 . . ?
C7A C6A H6A1 108.6 . . ?
C5A C6A H6A2 108.6 . . ?
C7A C6A H6A2 108.6 . . ?
H6A1 C6A H6A2 107.6 . . ?
C6A C7A C8A 113.8(13) . . ?
C6A C7A H7A1 108.8 . . ?
C8A C7A H7A1 108.8 . . ?
C6A C7A H7A2 108.8 . . ?
C8A C7A H7A2 108.8 . . ?
H7A1 C7A H7A2 107.7 . . ?
C9A C8A C7A 116.6(14) . . ?
C9A C8A H8A1 108.2 . . ?
C7A C8A H8A1 108.2 . . ?
C9A C8A H8A2 108.2 . . ?
C7A C8A H8A2 108.2 . . ?
H8A1 C8A H8A2 107.3 . . ?
C8A C9A C10A 114.6(14) . . ?
C8A C9A H9A1 108.6 . . ?
C10A C9A H9A1 108.6 . . ?
C8A C9A H9A2 108.6 . . ?
C10A C9A H9A2 108.6 . . ?
H9A1 C9A H9A2 107.6 . . ?
C11A C10A C9A 115.4(13) . . ?
C11A C10A H10A 108.4 . . ?
C9A C10A H10A 108.4 . . ?
C11A C10A H10B 108.4 . . ?
C9A C10A H10B 108.4 . . ?
H10A C10A H10B 107.5 . . ?
C10A C11A C12A 115.4(11) . . ?
C10A C11A H11A 108.4 . . ?
C12A C11A H11A 108.4 . . ?
C10A C11A H11B 108.4 . . ?
C12A C11A H11B 108.4 . . ?
H11A C11A H11B 107.5 . . ?
C1A C12A C11A 115.8(11) . . ?
C1A C12A H12A 108.3 . . ?
C11A C12A H12A 108.3 . . ?
C1A C12A H12B 108.3 . . ?
C11A C12A H12B 108.3 . . ?
H12A C12A H12B 107.4 . . ?
O4A C13A O1A 110.8(11) . . ?
O4A C13A C14A 114.1(11) . . ?
O1A C13A C14A 110.6(10) . . ?
O4A C13A C24A 100.8(11) . . ?
O1A C13A C24A 105.2(10) . . ?
C14A C13A C24A 114.7(12) . . ?
C13A C14A C15A 114.6(11) . . ?
C13A C14A H14A 108.6 . . ?
C15A C14A H14A 108.6 . . ?
C13A C14A H14B 108.6 . . ?
C15A C14A H14B 108.6 . . ?
H14A C14A H14B 107.6 . . ?
C16A C15A C14A 112.7(11) . . ?
C16A C15A H15A 109.0 . . ?
C14A C15A H15A 109.0 . . ?
C16A C15A H15B 109.0 . . ?
C14A C15A H15B 109.0 . . ?
H15A C15A H15B 107.8 . . ?
C17A C16A C15A 110.1(11) . . ?
C17A C16A H16A 109.6 . . ?
C15A C16A H16A 109.6 . . ?
C17A C16A H16B 109.6 . . ?
C15A C16A H16B 109.6 . . ?
H16A C16A H16B 108.2 . . ?
C18A C17A C16A 120.7(15) . . ?
C18A C17A H17A 107.1 . . ?
C16A C17A H17A 107.1 . . ?
C18A C17A H17B 107.1 . . ?
C16A C17A H17B 107.1 . . ?
H17A C17A H17B 106.8 . . ?
C19A C18A C17A 123.0(15) . . ?
C19A C18A H18A 106.6 . . ?
C17A C18A H18A 106.6 . . ?
C19A C18A H18B 106.6 . . ?
C17A C18A H18B 106.6 . . ?
H18A C18A H18B 106.5 . . ?
C18A C19A C20A 115.9(13) . . ?
C18A C19A H19A 108.3 . . ?
C20A C19A H19A 108.3 . . ?
C18A C19A H19B 108.3 . . ?
C20A C19A H19B 108.3 . . ?
H19A C19A H19B 107.4 . . ?
C19A C20A C21A 110.4(13) . . ?
C19A C20A H20A 109.6 . . ?
C21A C20A H20A 109.6 . . ?
C19A C20A H20B 109.6 . . ?
C21A C20A H20B 109.6 . . ?
H20A C20A H20B 108.1 . . ?
C20A C21A C22A 113.6(13) . . ?
C20A C21A H21A 108.8 . . ?
C22A C21A H21A 108.8 . . ?
C20A C21A H21B 108.8 . . ?
C22A C21A H21B 108.8 . . ?
H21A C21A H21B 107.7 . . ?
C23A C22A C21A 112.8(12) . . ?
C23A C22A H22A 109.0 . . ?
C21A C22A H22A 109.0 . . ?
C23A C22A H22B 109.0 . . ?
C21A C22A H22B 109.0 . . ?
H22A C22A H22B 107.8 . . ?
C24A C23A C22A 113.2(13) . . ?
C24A C23A H23A 108.9 . . ?
C22A C23A H23A 108.9 . . ?
C24A C23A H23B 108.9 . . ?
C22A C23A H23B 108.9 . . ?
H23A C23A H23B 107.8 . . ?
C23A C24A C13A 115.3(13) . . ?
C23A C24A H24A 108.4 . . ?
C13A C24A H24A 108.4 . . ?
C23A C24A H24B 108.4 . . ?
C13A C24A H24B 108.4 . . ?
H24A C24A H24B 107.5 . . ?
Si1A C25A H25A 109.5 . . ?
Si1A C25A H25B 109.5 . . ?
H25A C25A H25B 109.5 . . ?
Si1A C25A H25C 109.5 . . ?
H25A C25A H25C 109.5 . . ?
H25B C25A H25C 109.5 . . ?
Si1A C26A H26A 109.5 . . ?
Si1A C26A H26B 109.5 . . ?
H26A C26A H26B 109.5 . . ?
Si1A C26A H26C 109.5 . . ?
H26A C26A H26C 109.5 . . ?
H26B C26A H26C 109.5 . . ?
O2B Si1B O1B 110.0(5) . . ?
O2B Si1B C25B 113.9(7) . . ?
O1B Si1B C25B 111.4(6) . . ?
O2B Si1B C26B 105.9(6) . . ?
O1B Si1B C26B 103.1(7) . . ?
C25B Si1B C26B 111.8(8) . . ?
C13B O1B Si1B 127.9(10) . . ?
C1B O2B Si1B 123.0(7) . . ?
C1B O3B O4B 107.5(9) . . ?
C13B O4B O3B 108.1(11) . . ?
O2B C1B O3B 111.8(10) . . ?
O2B C1B C12B 106.1(11) . . ?
O3B C1B C12B 110.5(10) . . ?
O2B C1B C2B 113.8(12) . . ?
O3B C1B C2B 101.6(10) . . ?
C12B C1B C2B 113.2(12) . . ?
C1B C2B C3B 114.5(12) . . ?
C1B C2B H2B1 108.6 . . ?
C3B C2B H2B1 108.6 . . ?
C1B C2B H2B2 108.6 . . ?
C3B C2B H2B2 108.6 . . ?
H2B1 C2B H2B2 107.6 . . ?
C4B C3B C2B 113.1(12) . . ?
C4B C3B H3B1 109.0 . . ?
C2B C3B H3B1 109.0 . . ?
C4B C3B H3B2 109.0 . . ?
C2B C3B H3B2 109.0 . . ?
H3B1 C3B H3B2 107.8 . . ?
C3B C4B C5B 109.6(16) . . ?
C3B C4B H4B1 109.7 . . ?
C5B C4B H4B1 109.7 . . ?
C3B C4B H4B2 109.7 . . ?
C5B C4B H4B2 109.7 . . ?
H4B1 C4B H4B2 108.2 . . ?
C6B C5B C4B 114.3(17) . . ?
C6B C5B H5B1 108.7 . . ?
C4B C5B H5B1 108.7 . . ?
C6B C5B H5B2 108.7 . . ?
C4B C5B H5B2 108.7 . . ?
H5B1 C5B H5B2 107.6 . . ?
C7B C6B C5B 114.1(17) . . ?
C7B C6B H6B1 108.7 . . ?
C5B C6B H6B1 108.7 . . ?
C7B C6B H6B2 108.7 . . ?
C5B C6B H6B2 108.7 . . ?
H6B1 C6B H6B2 107.6 . . ?
C8B C7B C6B 112.6(17) . . ?
C8B C7B H7B1 109.1 . . ?
C6B C7B H7B1 109.1 . . ?
C8B C7B H7B2 109.1 . . ?
C6B C7B H7B2 109.1 . . ?
H7B1 C7B H7B2 107.8 . . ?
C7B C8B C9B 116.3(15) . . ?
C7B C8B H8B1 108.2 . . ?
C9B C8B H8B1 108.2 . . ?
C7B C8B H8B2 108.2 . . ?
C9B C8B H8B2 108.2 . . ?
H8B1 C8B H8B2 107.4 . . ?
C8B C9B C10B 114.9(14) . . ?
C8B C9B H9B1 108.5 . . ?
C10B C9B H9B1 108.5 . . ?
C8B C9B H9B2 108.5 . . ?
C10B C9B H9B2 108.5 . . ?
H9B1 C9B H9B2 107.5 . . ?
C9B C10B C11B 113.7(13) . . ?
C9B C10B H10C 108.8 . . ?
C11B C10B H10C 108.8 . . ?
C9B C10B H10D 108.8 . . ?
C11B C10B H10D 108.8 . . ?
H10C C10B H10D 107.7 . . ?
C12B C11B C10B 115.0(12) . . ?
C12B C11B H11C 108.5 . . ?
C10B C11B H11C 108.5 . . ?
C12B C11B H11D 108.5 . . ?
C10B C11B H11D 108.5 . . ?
H11C C11B H11D 107.5 . . ?
C1B C12B C11B 117.8(12) . . ?
C1B C12B H12C 107.9 . . ?
C11B C12B H12C 107.9 . . ?
C1B C12B H12D 107.9 . . ?
C11B C12B H12D 107.9 . . ?
H12C C12B H12D 107.2 . . ?
O4B C13B O1B 110.4(11) . . ?
O4B C13B C24B 114.1(12) . . ?
O1B C13B C24B 109.1(11) . . ?
O4B C13B C14B 102.1(12) . . ?
O1B C13B C14B 104.7(12) . . ?
C24B C13B C14B 116.0(12) . . ?
C15B C14B C13B 118.5(14) . . ?
C15B C14B H14C 107.7 . . ?
C13B C14B H14C 107.7 . . ?
C15B C14B H14D 107.7 . . ?
C13B C14B H14D 107.7 . . ?
H14C C14B H14D 107.1 . . ?
C14B C15B C16B 117.0(14) . . ?
C14B C15B H15C 108.0 . . ?
C16B C15B H15C 108.0 . . ?
C14B C15B H15D 108.0 . . ?
C16B C15B H15D 108.0 . . ?
H15C C15B H15D 107.3 . . ?
C15B C16B C17B 109.6(11) . . ?
C15B C16B H16C 109.7 . . ?
C17B C16B H16C 109.7 . . ?
C15B C16B H16D 109.7 . . ?
C17B C16B H16D 109.7 . . ?
H16C C16B H16D 108.2 . . ?
C18B C17B C16B 114.2(12) . . ?
C18B C17B H17C 108.7 . . ?
C16B C17B H17C 108.7 . . ?
C18B C17B H17D 108.7 . . ?
C16B C17B H17D 108.7 . . ?
H17C C17B H17D 107.6 . . ?
C17B C18B C19B 112.1(11) . . ?
C17B C18B H18C 109.2 . . ?
C19B C18B H18C 109.2 . . ?
C17B C18B H18D 109.2 . . ?
C19B C18B H18D 109.2 . . ?
H18C C18B H18D 107.9 . . ?
C20B C19B C18B 114.5(13) . . ?
C20B C19B H19C 108.6 . . ?
C18B C19B H19C 108.6 . . ?
C20B C19B H19D 108.6 . . ?
C18B C19B H19D 108.6 . . ?
H19C C19B H19D 107.6 . . ?
C21B C20B C19B 117.7(15) . . ?
C21B C20B H20C 107.9 . . ?
C19B C20B H20C 107.9 . . ?
C21B C20B H20D 107.9 . . ?
C19B C20B H20D 107.9 . . ?
H20C C20B H20D 107.2 . . ?
C20B C21B C22B 116.6(13) . . ?
C20B C21B H21C 108.1 . . ?
C22B C21B H21C 108.1 . . ?
C20B C21B H21D 108.1 . . ?
C22B C21B H21D 108.1 . . ?
H21C C21B H21D 107.3 . . ?
C21B C22B C23B 113.0(11) . . ?
C21B C22B H22C 109.0 . . ?
C23B C22B H22C 109.0 . . ?
C21B C22B H22D 109.0 . . ?
C23B C22B H22D 109.0 . . ?
H22C C22B H22D 107.8 . . ?
C24B C23B C22B 113.5(11) . . ?
C24B C23B H23C 108.9 . . ?
C22B C23B H23C 108.9 . . ?
C24B C23B H23D 108.9 . . ?
C22B C23B H23D 108.9 . . ?
H23C C23B H23D 107.7 . . ?
C13B C24B C23B 113.4(11) . . ?
C13B C24B H24C 108.9 . . ?
C23B C24B H24C 108.9 . . ?
C13B C24B H24D 108.9 . . ?
C23B C24B H24D 108.9 . . ?
H24C C24B H24D 107.7 . . ?
Si1B C25B H25D 109.5 . . ?
Si1B C25B H25E 109.5 . . ?
H25D C25B H25E 109.5 . . ?
Si1B C25B H25F 109.5 . . ?
H25D C25B H25F 109.5 . . ?
H25E C25B H25F 109.5 . . ?
Si1B C26B H26D 109.5 . . ?
Si1B C26B H26E 109.5 . . ?
H26D C26B H26E 109.5 . . ?
Si1B C26B H26F 109.5 . . ?
H26D C26B H26F 109.5 . . ?
H26E C26B H26F 109.5 . . ?

loop_
_geom_bond_atom_site_label_1
_geom_bond_atom_site_label_2
_geom_bond_distance
_geom_bond_site_symmetry_2
_geom_bond_publ_flag
Si1A O2A 1.643(8) . ?
Si1A O1A 1.659(8) . ?
Si1A C25A 1.838(11) . ?
Si1A C26A 1.844(13) . ?
O1A C13A 1.424(11) . ?
O2A C1A 1.428(11) . ?
O3A C1A 1.430(10) . ?
O3A O4A 1.476(9) . ?
O4A C13A 1.413(11) . ?
C1A C12A 1.482(11) . ?
C1A C2A 1.539(11) . ?
C2A C3A 1.528(11) . ?
C2A H2A1 0.9700 . ?
C2A H2A2 0.9700 . ?
C3A C4A 1.520(12) . ?
C3A H3A1 0.9700 . ?
C3A H3A2 0.9700 . ?
C4A C5A 1.515(12) . ?
C4A H4A1 0.9700 . ?
C4A H4A2 0.9700 . ?
C5A C6A 1.510(12) . ?
C5A H5A1 0.9700 . ?
C5A H5A2 0.9700 . ?
C6A C7A 1.510(12) . ?
C6A H6A1 0.9700 . ?
C6A H6A2 0.9700 . ?
C7A C8A 1.530(12) . ?
C7A H7A1 0.9700 . ?
C7A H7A2 0.9700 . ?
C8A C9A 1.508(12) . ?
C8A H8A1 0.9700 . ?
C8A H8A2 0.9700 . ?
C9A C10A 1.515(12) . ?
C9A H9A1 0.9700 . ?
C9A H9A2 0.9700 . ?
C10A C11A 1.510(12) . ?
C10A H10A 0.9700 . ?
C10A H10B 0.9700 . ?
C11A C12A 1.511(11) . ?
C11A H11A 0.9700 . ?
C11A H11B 0.9700 . ?
C12A H12A 0.9700 . ?
C12A H12B 0.9700 . ?
C13A C14A 1.508(11) . ?
C13A C24A 1.540(12) . ?
C14A C15A 1.538(11) . ?
C14A H14A 0.9700 . ?
C14A H14B 0.9700 . ?
C15A C16A 1.529(12) . ?
C15A H15A 0.9700 . ?
C15A H15B 0.9700 . ?
C16A C17A 1.503(12) . ?
C16A H16A 0.9700 . ?
C16A H16B 0.9700 . ?
C17A C18A 1.501(12) . ?
C17A H17A 0.9700 . ?
C17A H17B 0.9700 . ?
C18A C19A 1.493(12) . ?
C18A H18A 0.9700 . ?
C18A H18B 0.9700 . ?
C19A C20A 1.516(12) . ?
C19A H19A 0.9700 . ?
C19A H19B 0.9700 . ?
C20A C21A 1.524(12) . ?
C20A H20A 0.9700 . ?
C20A H20B 0.9700 . ?
C21A C22A 1.534(12) . ?
C21A H21A 0.9700 . ?
C21A H21B 0.9700 . ?
C22A C23A 1.523(12) . ?
C22A H22A 0.9700 . ?
C22A H22B 0.9700 . ?
C23A C24A 1.513(12) . ?
C23A H23A 0.9700 . ?
C23A H23B 0.9700 . ?
C24A H24A 0.9700 . ?
C24A H24B 0.9700 . ?
C25A H25A 0.9600 . ?
C25A H25B 0.9600 . ?
C25A H25C 0.9600 . ?
C26A H26A 0.9600 . ?
C26A H26B 0.9600 . ?
C26A H26C 0.9600 . ?
Si1B O2B 1.629(8) . ?
Si1B O1B 1.662(8) . ?
Si1B C25B 1.825(13) . ?
Si1B C26B 1.850(11) . ?
O1B C13B 1.418(11) . ?
O2B C1B 1.413(11) . ?
O3B C1B 1.447(10) . ?
O3B O4B 1.481(9) . ?
O4B C13B 1.405(12) . ?
C1B C12B 1.495(11) . ?
C1B C2B 1.528(11) . ?
C2B C3B 1.542(11) . ?
C2B H2B1 0.9700 . ?
C2B H2B2 0.9700 . ?
C3B C4B 1.524(12) . ?
C3B H3B1 0.9700 . ?
C3B H3B2 0.9700 . ?
C4B C5B 1.54(2) . ?
C4B H4B1 0.9700 . ?
C4B H4B2 0.9700 . ?
C5B C6B 1.52(2) . ?
C5B H5B1 0.9700 . ?
C5B H5B2 0.9700 . ?
C6B C7B 1.52(2) . ?
C6B H6B1 0.9700 . ?
C6B H6B2 0.9700 . ?
C7B C8B 1.508(13) . ?
C7B H7B1 0.9700 . ?
C7B H7B2 0.9700 . ?
C8B C9B 1.521(12) . ?
C8B H8B1 0.9700 . ?
C8B H8B2 0.9700 . ?
C9B C10B 1.528(12) . ?
C9B H9B1 0.9700 . ?
C9B H9B2 0.9700 . ?
C10B C11B 1.535(12) . ?
C10B H10C 0.9700 . ?
C10B H10D 0.9700 . ?
C11B C12B 1.518(11) . ?
C11B H11C 0.9700 . ?
C11B H11D 0.9700 . ?
C12B H12C 0.9700 . ?
C12B H12D 0.9700 . ?
C13B C24B 1.519(11) . ?
C13B C14B 1.527(12) . ?
C14B C15B 1.496(12) . ?
C14B H14C 0.9700 . ?
C14B H14D 0.9700 . ?
C15B C16B 1.522(12) . ?
C15B H15C 0.9700 . ?
C15B H15D 0.9700 . ?
C16B C17B 1.546(12) . ?
C16B H16C 0.9700 . ?
C16B H16D 0.9700 . ?
C17B C18B 1.525(11) . ?
C17B H17C 0.9700 . ?
C17B H17D 0.9700 . ?
C18B C19B 1.529(11) . ?
C18B H18C 0.9700 . ?
C18B H18D 0.9700 . ?
C19B C20B 1.513(12) . ?
C19B H19C 0.9700 . ?
C19B H19D 0.9700 . ?
C20B C21B 1.488(12) . ?
C20B H20C 0.9700 . ?
C20B H20D 0.9700 . ?
C21B C22B 1.510(11) . ?
C21B H21C 0.9700 . ?
C21B H21D 0.9700 . ?
C22B C23B 1.528(11) . ?
C22B H22C 0.9700 . ?
C22B H22D 0.9700 . ?
C23B C24B 1.522(11) . ?
C23B H23C 0.9700 . ?
C23B H23D 0.9700 . ?
C24B H24C 0.9700 . ?
C24B H24D 0.9700 . ?
C25B H25D 0.9600 . ?
C25B H25E 0.9600 . ?
C25B H25F 0.9600 . ?
C26B H26D 0.9600 . ?
C26B H26E 0.9600 . ?
C26B H26F 0.9600 . ?
